data_7107255
loop_
_publ_author_name
'Paulina Iglesias Hernandez'
'Daniel Moreno'
'A.Araujo Javier'
'Toms Torroba'
'Ricardo Perez-Tomas'
'Roberto Quesada'

_publ_section_title
;
 Tambjamine alkaloids and related synthetic analogs: efficient
 transmembrane anion transporters
;
_journal_name_full Chem.Commun.
_journal_page_first 1556
_journal_paper_doi 10.1039/c1cc11300c
_journal_volume 48
_journal_year 2012
_chemical_formula_moiety 'C12 H16 N3 O, H2 O, Cl'
_chemical_formula_sum 'C12 H18 Cl N3 O2'
_chemical_formula_weight 271.74
_chemical_name_systematic
;
?
;
_space_group_IT_number 15
_symmetry_cell_setting monoclinic
_symmetry_space_group_name_Hall '-C 2yc'
_symmetry_space_group_name_H-M 'C 1 2/c 1'
_atom_sites_solution_hydrogens geom
_atom_sites_solution_primary direct
_atom_sites_solution_secondary difmap
_audit_creation_method SHELXL-97
_cell_angle_alpha 90.00
_cell_angle_beta 108.563(4)
_cell_angle_gamma 90.00
_cell_formula_units_Z 8
_cell_length_a 19.739(5)
_cell_length_b 7.0220(18)
_cell_length_c 21.543(6)
_cell_measurement_reflns_used 3838
_cell_measurement_temperature 298(2)
_cell_measurement_theta_max 22.69
_cell_measurement_theta_min 2.44
_cell_volume 2830.7(13)
_computing_cell_refinement 'Bruker SMART'
_computing_data_collection 'Bruker SMART'
_computing_data_reduction 'Bruker SAINT'
_computing_molecular_graphics 'Bruker SHELXTL'
_computing_publication_material 'Bruker SHELXTL'
_computing_structure_refinement 'SHELXL-97 (Sheldrick, 1997)'
_computing_structure_solution 'SHELXS-97 (Sheldrick, 1990)'
_diffrn_ambient_temperature 298(2)
_diffrn_measured_fraction_theta_full 0.999
_diffrn_measured_fraction_theta_max 0.999
_diffrn_measurement_device_type 'CCD area detector'
_diffrn_measurement_method 'omega scans'
_diffrn_radiation_monochromator graphite
_diffrn_radiation_source 'fine-focus sealed tube'
_diffrn_radiation_type MoK\a
_diffrn_radiation_wavelength 0.71073
_diffrn_reflns_av_R_equivalents 0.0278
_diffrn_reflns_av_sigmaI/netI 0.0204
_diffrn_reflns_limit_h_max 23
_diffrn_reflns_limit_h_min -23
_diffrn_reflns_limit_k_max 8
_diffrn_reflns_limit_k_min -8
_diffrn_reflns_limit_l_max 25
_diffrn_reflns_limit_l_min -25
_diffrn_reflns_number 12247
_diffrn_reflns_theta_full 24.99
_diffrn_reflns_theta_max 24.99
_diffrn_reflns_theta_min 2.18
_diffrn_standards_decay_% 0
_exptl_absorpt_coefficient_mu 0.269
_exptl_absorpt_correction_T_max 1
_exptl_absorpt_correction_T_min 0.730966
_exptl_absorpt_correction_type multi-scan
_exptl_absorpt_process_details 'SADABS (SHELDRICK, 2001'
_exptl_crystal_colour YELLOW
_exptl_crystal_density_diffrn 1.275
_exptl_crystal_density_method 'not measured'
_exptl_crystal_description prism
_exptl_crystal_F_000 1152
_exptl_crystal_size_max 1.30
_exptl_crystal_size_mid 0.20
_exptl_crystal_size_min 0.10
_refine_diff_density_max 0.231
_refine_diff_density_min -0.150
_refine_diff_density_rms 0.038
_refine_ls_extinction_method none
_refine_ls_goodness_of_fit_ref 1.032
_refine_ls_hydrogen_treatment mixed
_refine_ls_matrix_type full
_refine_ls_number_parameters 177
_refine_ls_number_reflns 2491
_refine_ls_number_restraints 0
_refine_ls_restrained_S_all 1.032
_refine_ls_R_factor_all 0.0515
_refine_ls_R_factor_gt 0.0448
_refine_ls_shift/su_max 0.000
_refine_ls_shift/su_mean 0.000
_refine_ls_structure_factor_coef Fsqd
_refine_ls_weighting_details 'calc w=1/[\s^2^(Fo^2^)+(0.0578P)^2^+2.4372P] where P=(Fo^2^+2Fc^2^)/3'
_refine_ls_weighting_scheme calc
_refine_ls_wR_factor_gt 0.1157
_refine_ls_wR_factor_ref 0.1204
_reflns_number_gt 2188
_reflns_number_total 2491
_reflns_threshold_expression >2sigma(I)
_cod_data_source_file c1cc11300c.txt
_cod_data_source_block 1
_cod_original_cell_volume 2830.8(13)
_cod_original_sg_symbol_H-M C2/c
_cod_database_code 7107255

loop_
_symmetry_equiv_pos_as_xyz
'x, y, z'
'-x, y, -z+1/2'
'x+1/2, y+1/2, z'
'-x+1/2, y+1/2, -z+1/2'
'-x, -y, -z'
'x, -y, z-1/2'
'-x+1/2, -y+1/2, -z'
'x+1/2, -y+1/2, z-1/2'

loop_
_atom_site_label
_atom_site_type_symbol
_atom_site_fract_x
_atom_site_fract_y
_atom_site_fract_z
_atom_site_U_iso_or_equiv
_atom_site_adp_type
_atom_site_occupancy
_atom_site_symmetry_multiplicity
_atom_site_calc_flag
_atom_site_refinement_flags
Cl1 Cl 0.18089(3) 0.44479(10) 0.15424(3) 0.0681(2) Uani 1 1 d .
N1 N 0.11974(9) 0.6315(3) -0.12208(8) 0.0537(5) Uani 1 1 d .
H1B H 0.1461 0.6610 -0.1456 0.064 Uiso 1 1 calc R
N2 N 0.24338(8) 0.4698(2) 0.03537(7) 0.0429(4) Uani 1 1 d .
H2B H 0.2182 0.4562 0.0611 0.051 Uiso 1 1 calc R
N3 N 0.34162(10) 0.3264(3) 0.16284(8) 0.0521(4) Uani 1 1 d .
O1 O 0.40241(7) 0.4614(2) -0.00409(7) 0.0602(4) Uani 1 1 d .
O2 O 0.29324(14) 0.7851(4) 0.20288(11) 0.0876(6) Uani 1 1 d .
C1 C 0.04777(12) 0.6452(4) -0.14100(12) 0.0692(7) Uani 1 1 d .
H1 H 0.0188 0.6892 -0.1815 0.083 Uiso 1 1 calc R
C2 C 0.02481(13) 0.5849(4) -0.09194(13) 0.0740(7) Uani 1 1 d .
H2 H -0.0225 0.5790 -0.0926 0.089 Uiso 1 1 calc R
C3 C 0.08478(12) 0.5326(4) -0.03988(12) 0.0612(6) Uani 1 1 d .
H3 H 0.0849 0.4858 0.0006 0.073 Uiso 1 1 calc R
C4 C 0.14379(11) 0.5634(3) -0.05976(10) 0.0457(5) Uani 1 1 d .
C5 C 0.21793(10) 0.5259(3) -0.02758(9) 0.0421(4) Uani 1 1 d .
C6 C 0.27445(10) 0.5336(3) -0.05335(9) 0.0450(5) Uani 1 1 d .
H6 H 0.2717 0.5684 -0.0957 0.054 Uiso 1 1 calc R
C7 C 0.33512(10) 0.4795(3) -0.00376(10) 0.0449(5) Uani 1 1 d .
C8 C 0.31630(10) 0.4375(3) 0.05256(9) 0.0424(4) Uani 1 1 d .
C9 C 0.41349(13) 0.5145(4) -0.06428(12) 0.0707(7) Uani 1 1 d .
H9A H 0.3841 0.4370 -0.0992 0.106 Uiso 1 1 calc R
H9B H 0.4628 0.4962 -0.0606 0.106 Uiso 1 1 calc R
H9C H 0.4010 0.6461 -0.0734 0.106 Uiso 1 1 calc R
C10 C 0.36005(10) 0.3700(3) 0.11156(9) 0.0460(5) Uani 1 1 d .
H10 H 0.4080 0.3536 0.1154 0.055 Uiso 1 1 calc R
C11 C 0.39047(12) 0.2511(4) 0.22375(10) 0.0631(6) Uani 1 1 d .
H11A H 0.4339 0.2082 0.2161 0.076 Uiso 1 1 calc R
H11B H 0.3686 0.1416 0.2372 0.076 Uiso 1 1 calc R
C12 C 0.40905(17) 0.3925(5) 0.27690(13) 0.0995(11) Uani 1 1 d .
H12A H 0.4325 0.4990 0.2646 0.149 Uiso 1 1 calc R
H12B H 0.4405 0.3356 0.3160 0.149 Uiso 1 1 calc R
H12C H 0.3663 0.4352 0.2848 0.149 Uiso 1 1 calc R
H13 H 0.2631(17) 0.696(5) 0.1964(16) 0.095(11) Uiso 1 1 d .
H14 H 0.3012(19) 0.807(6) 0.243(2) 0.125(14) Uiso 1 1 d .
H15 H 0.2957(13) 0.349(3) 0.1613(11) 0.060(7) Uiso 1 1 d .

loop_
_atom_site_aniso_label
_atom_site_aniso_U_11
_atom_site_aniso_U_22
_atom_site_aniso_U_33
_atom_site_aniso_U_23
_atom_site_aniso_U_13
_atom_site_aniso_U_12
Cl1 0.0530(3) 0.1051(5) 0.0503(3) -0.0011(3) 0.0220(3) 0.0025(3)
N1 0.0500(10) 0.0628(11) 0.0447(9) -0.0002(8) 0.0100(8) 0.0071(8)
N2 0.0435(9) 0.0498(9) 0.0366(8) -0.0027(7) 0.0147(7) 0.0013(7)
N3 0.0463(10) 0.0701(12) 0.0377(9) -0.0026(8) 0.0103(7) 0.0044(9)
O1 0.0414(8) 0.0888(11) 0.0530(9) 0.0066(8) 0.0188(7) 0.0010(7)
O2 0.1143(17) 0.0986(16) 0.0596(12) -0.0046(11) 0.0413(11) -0.0247(14)
C1 0.0534(13) 0.0824(17) 0.0593(14) -0.0024(12) 0.0003(11) 0.0187(12)
C2 0.0439(12) 0.097(2) 0.0809(18) -0.0071(15) 0.0202(12) 0.0130(12)
C3 0.0500(12) 0.0761(16) 0.0609(14) 0.0007(11) 0.0225(11) 0.0094(11)
C4 0.0469(11) 0.0457(11) 0.0442(10) -0.0056(8) 0.0141(9) 0.0041(9)
C5 0.0440(10) 0.0398(10) 0.0412(10) -0.0049(8) 0.0119(8) 0.0004(8)
C6 0.0477(11) 0.0498(11) 0.0391(10) 0.0003(8) 0.0158(9) -0.0018(9)
C7 0.0410(10) 0.0486(11) 0.0460(11) -0.0046(9) 0.0148(8) -0.0044(8)
C8 0.0402(10) 0.0457(11) 0.0398(10) -0.0048(8) 0.0105(8) -0.0009(8)
C9 0.0522(13) 0.104(2) 0.0624(14) 0.0068(14) 0.0278(11) -0.0006(13)
C10 0.0412(10) 0.0516(12) 0.0434(11) -0.0088(9) 0.0109(8) -0.0010(9)
C11 0.0592(13) 0.0812(16) 0.0433(12) 0.0054(11) 0.0085(10) 0.0021(12)
C12 0.092(2) 0.141(3) 0.0500(15) -0.0200(17) -0.0002(14) 0.023(2)

loop_
_atom_type_symbol
_atom_type_description
_atom_type_scat_dispersion_real
_atom_type_scat_dispersion_imag
_atom_type_scat_source
C C 0.0033 0.0016 'International Tables Vol C Tables 4.2.6.8 and 6.1.1.4'
H H 0.0000 0.0000 'International Tables Vol C Tables 4.2.6.8 and 6.1.1.4'
N N 0.0061 0.0033 'International Tables Vol C Tables 4.2.6.8 and 6.1.1.4'
O O 0.0106 0.0060 'International Tables Vol C Tables 4.2.6.8 and 6.1.1.4'
Cl Cl 0.1484 0.1585 'International Tables Vol C Tables 4.2.6.8 and 6.1.1.4'

loop_
_geom_angle_atom_site_label_1
_geom_angle_atom_site_label_2
_geom_angle_atom_site_label_3
_geom_angle
C1 N1 C4 109.02(19)
C1 N1 H1B 125.5
C4 N1 H1B 125.5
C5 N2 C8 109.87(16)
C5 N2 H2B 125.1
C8 N2 H2B 125.1
C10 N3 C11 124.35(19)
C10 N3 H15 118.1(15)
C11 N3 H15 117.5(15)
C7 O1 C9 114.75(16)
H13 O2 H14 101(3)
C2 C1 N1 109.0(2)
C2 C1 H1 125.5
N1 C1 H1 125.5
C1 C2 C3 107.6(2)
C1 C2 H2 126.2
C3 C2 H2 126.2
C4 C3 C2 107.0(2)
C4 C3 H3 126.5
C2 C3 H3 126.5
N1 C4 C3 107.31(19)
N1 C4 C5 121.65(18)
C3 C4 C5 130.9(2)
N2 C5 C6 108.81(17)
N2 C5 C4 122.56(18)
C6 C5 C4 128.60(18)
C7 C6 C5 106.73(17)
C7 C6 H6 126.6
C5 C6 H6 126.6
O1 C7 C6 129.86(18)
O1 C7 C8 121.31(18)
C6 C7 C8 108.82(17)
C10 C8 N2 126.67(18)
C10 C8 C7 127.50(18)
N2 C8 C7 105.77(16)
O1 C9 H9A 109.5
O1 C9 H9B 109.5
H9A C9 H9B 109.5
O1 C9 H9C 109.5
H9A C9 H9C 109.5
H9B C9 H9C 109.5
N3 C10 C8 126.99(19)
N3 C10 H10 116.5
C8 C10 H10 116.5
N3 C11 C12 112.7(2)
N3 C11 H11A 109.1
C12 C11 H11A 109.1
N3 C11 H11B 109.1
C12 C11 H11B 109.1
H11A C11 H11B 107.8
C11 C12 H12A 109.5
C11 C12 H12B 109.5
H12A C12 H12B 109.5
C11 C12 H12C 109.5
H12A C12 H12C 109.5
H12B C12 H12C 109.5

loop_
_geom_bond_atom_site_label_1
_geom_bond_atom_site_label_2
_geom_bond_distance
N1 C1 1.351(3)
N1 C4 1.360(3)
N1 H1B 0.8600
N2 C5 1.346(2)
N2 C8 1.386(2)
N2 H2B 0.8600
N3 C10 1.305(3)
N3 C11 1.458(3)
N3 H15 0.91(2)
O1 C7 1.337(2)
O1 C9 1.431(3)
O2 H13 0.84(3)
O2 H14 0.84(4)
C1 C2 1.344(4)
C1 H1 0.9300
C2 C3 1.396(3)
C2 H2 0.9300
C3 C4 1.380(3)
C3 H3 0.9300
C4 C5 1.430(3)
C5 C6 1.397(3)
C6 C7 1.380(3)
C6 H6 0.9300
C7 C8 1.409(3)
C8 C10 1.374(3)
C9 H9A 0.9600
C9 H9B 0.9600
C9 H9C 0.9600
C10 H10 0.9300
C11 C12 1.471(4)
C11 H11A 0.9700
C11 H11B 0.9700
C12 H12A 0.9600
C12 H12B 0.9600
C12 H12C 0.9600

loop_
_geom_hbond_atom_site_label_D
_geom_hbond_atom_site_label_H
_geom_hbond_atom_site_label_A
_geom_hbond_distance_DH
_geom_hbond_distance_HA
_geom_hbond_distance_DA
_geom_hbond_angle_DHA
_geom_hbond_site_symmetry_A
N3 H15 Cl1 0.91(2) 2.32(2) 3.228(2) 173(2) .
O2 H14 Cl1 0.84(4) 2.34(4) 3.161(2) 166(4) 4
O2 H13 Cl1 0.84(3) 2.37(3) 3.201(3) 167(3) .
N2 H2B Cl1 0.86 2.35 3.1815(17) 163.2 .
N1 H1B O2 0.86 2.01 2.868(3) 176.7 7_565

loop_
_geom_torsion_atom_site_label_1
_geom_torsion_atom_site_label_2
_geom_torsion_atom_site_label_3
_geom_torsion_atom_site_label_4
_geom_torsion
C4 N1 C1 C2 -0.6(3)
N1 C1 C2 C3 0.5(3)
C1 C2 C3 C4 -0.2(3)
C1 N1 C4 C3 0.5(2)
C1 N1 C4 C5 177.23(19)
C2 C3 C4 N1 -0.2(3)
C2 C3 C4 C5 -176.5(2)
C8 N2 C5 C6 -0.6(2)
C8 N2 C5 C4 177.78(17)
N1 C4 C5 N2 175.74(18)
C3 C4 C5 N2 -8.4(3)
N1 C4 C5 C6 -6.2(3)
C3 C4 C5 C6 169.6(2)
N2 C5 C6 C7 0.2(2)
C4 C5 C6 C7 -178.05(19)
C9 O1 C7 C6 3.1(3)
C9 O1 C7 C8 -178.3(2)
C5 C6 C7 O1 179.0(2)
C5 C6 C7 C8 0.3(2)
C5 N2 C8 C10 -176.57(19)
C5 N2 C8 C7 0.7(2)
O1 C7 C8 C10 -2.2(3)
C6 C7 C8 C10 176.67(19)
O1 C7 C8 N2 -179.44(17)
C6 C7 C8 N2 -0.6(2)
C11 N3 C10 C8 178.5(2)
N2 C8 C10 N3 -1.2(3)
C7 C8 C10 N3 -177.9(2)
C10 N3 C11 C12 106.5(3)
